data_2221845
loop_
_publ_author_name
'El Ashry, El Sayed H.'
'Amer, Mohammed R.'
'Shah, M. Raza'
'Ng, Seik Weng'

_publ_section_title
;
 2,3,4,6-Tetra-<i>O</i>-acetyl-\b-<small>D</small>-galactopyranosyl
 2-(2,4-dichloroanilino)-4,4-dimethyl-6-oxocyclohex-1-enecarbodithioate
;
_journal_coeditor_code TK2430
_journal_issue 5
_journal_name_full 'Acta Crystallographica Section E'
_journal_page_first o1106
_journal_paper_doi 10.1107/S1600536809014743
_journal_volume 65
_journal_year 2009
_chemical_formula_iupac 'C29 H33 Cl2 N O10 S2'
_chemical_formula_moiety 'C29 H33 Cl2 N O10 S2'
_chemical_formula_sum 'C29 H33 Cl2 N O10 S2'
_chemical_formula_weight 690.58
_chemical_name_systematic
;
2,3,4,6-Tetra-<i>O</i>-acetyl-\b-D-galactopyranosyl
2-(2,4-dichloroanilino)-4,4-dimethyl-6-oxocyclohex-1-enecarbodithioate
;
_space_group_IT_number 4
_symmetry_cell_setting monoclinic
_symmetry_space_group_name_Hall 'P 2yb'
_symmetry_space_group_name_H-M 'P 1 21 1'
_atom_sites_solution_hydrogens geom
_atom_sites_solution_primary direct
_atom_sites_solution_secondary difmap
_audit_creation_method SHELXL-97
_cell_angle_alpha 90
_cell_angle_beta 106.486(2)
_cell_angle_gamma 90
_cell_formula_units_Z 2
_cell_length_a 13.8257(4)
_cell_length_b 8.7697(3)
_cell_length_c 14.0690(4)
_cell_measurement_reflns_used 2620
_cell_measurement_temperature 100(2)
_cell_measurement_theta_max 21.7
_cell_measurement_theta_min 2.8
_cell_volume 1635.70(9)
_computing_cell_refinement 'SAINT (Bruker, 2008)'
_computing_data_collection 'APEX2 (Bruker, 2008)'
_computing_data_reduction 'SAINT (Bruker, 2008)'
_computing_molecular_graphics 'X-SEED (Barbour, 2001)'
_computing_publication_material 'publCIF (Westrip, 2009)'
_computing_structure_refinement 'SHELXL97 (Sheldrick, 2008)'
_computing_structure_solution 'SHELXS97 (Sheldrick, 2008)'
_diffrn_ambient_temperature 100(2)
_diffrn_measured_fraction_theta_full 0.993
_diffrn_measured_fraction_theta_max 0.993
_diffrn_measurement_device_type 'Bruker SMART APEX'
_diffrn_measurement_method \w
_diffrn_radiation_monochromator graphite
_diffrn_radiation_source 'fine-focus sealed tube'
_diffrn_radiation_type MoK\a
_diffrn_radiation_wavelength 0.71073
_diffrn_reflns_av_R_equivalents 0.065
_diffrn_reflns_av_sigmaI/netI 0.109
_diffrn_reflns_limit_h_max 17
_diffrn_reflns_limit_h_min -17
_diffrn_reflns_limit_k_max 11
_diffrn_reflns_limit_k_min -11
_diffrn_reflns_limit_l_max 18
_diffrn_reflns_limit_l_min -18
_diffrn_reflns_number 15059
_diffrn_reflns_theta_full 27.50
_diffrn_reflns_theta_max 27.5
_diffrn_reflns_theta_min 1.8
_diffrn_standards_decay_% 0
_diffrn_standards_interval_count 0
_diffrn_standards_interval_time 0
_diffrn_standards_number 0
_exptl_absorpt_coefficient_mu 0.381
_exptl_absorpt_correction_T_max 0.992
_exptl_absorpt_correction_T_min 0.852
_exptl_absorpt_correction_type multi-scan
_exptl_absorpt_process_details '(SADABS; Sheldrick, 1996)'
_exptl_crystal_colour Orange
_exptl_crystal_density_diffrn 1.402
_exptl_crystal_density_method 'not measured'
_exptl_crystal_description Plate
_exptl_crystal_F_000 720
_exptl_crystal_size_max 0.35
_exptl_crystal_size_mid 0.15
_exptl_crystal_size_min 0.02
_refine_diff_density_max 1.06
_refine_diff_density_min -0.99
_refine_ls_abs_structure_details 'Flack (1983), 3420 Friedel pairs'
_refine_ls_abs_structure_Flack 0.1(2)
_refine_ls_extinction_method none
_refine_ls_goodness_of_fit_ref 1.09
_refine_ls_hydrogen_treatment mixed
_refine_ls_matrix_type full
_refine_ls_number_parameters 408
_refine_ls_number_reflns 7402
_refine_ls_number_restraints 2
_refine_ls_restrained_S_all 1.09
_refine_ls_R_factor_all 0.113
_refine_ls_R_factor_gt 0.092
_refine_ls_shift/su_max 0.001
_refine_ls_shift/su_mean 0.001
_refine_ls_structure_factor_coef Fsqd
_refine_ls_weighting_details 'calc w=1/[\s^2^(Fo^2^)+(0.1355P)^2^+3.0358P] where P=(Fo^2^+2Fc^2^)/3'
_refine_ls_weighting_scheme calc
_refine_ls_wR_factor_gt 0.248
_refine_ls_wR_factor_ref 0.263
_reflns_number_gt 5732
_reflns_number_total 7402
_reflns_threshold_expression I>2\s(I)
_cod_data_source_file tk2430.cif
_cod_data_source_block I
_cod_depositor_comments
;
The following automatic conversions were performed:
'_symmetry_cell_setting' value 'Monoclinic' changed to 'monoclinic'
according to '/home/saulius/struct/CIF-dictionaries/cif_core.dic'
dictionary named 'cif_core.dic' version 2.4.1 from
2010-06-29.

'_exptl_absorpt_correction_type' value 'Multi-scan' changed
to 'multi-scan' according to
'/home/saulius/struct/CIF-dictionaries/cif_core.dic' dictionary named
'cif_core.dic' version 2.4.1 from 2010-06-29.

Automatic conversion script
Id: cif_fix_enum 1527 2010-12-29 10:47:43Z saulius 

The following automatic conversions were performed:

'_symmetry_cell_setting' value 'Monoclinic' changed to 'monoclinic'
according to /home/saulius/struct/CIF-dictionaries/cif_core.dic
dictionary named 'cif_core.dic' version 2.4.1 from
2010-06-29.

'_exptl_absorpt_correction_type' value 'Multi-scan'
changed to 'multi-scan' according to
/home/saulius/struct/CIF-dictionaries/cif_core.dic dictionary named
'cif_core.dic' version 2.4.1 from 2010-06-29.

Automatic conversion script
Id: cif_fix_values 1715 2011-07-08 13:25:40Z adriana 
;
_cod_original_sg_symbol_H-M 'P 21'
_cod_database_code 2221845
_cod_database_fobs_code 2221845

loop_
_symmetry_equiv_pos_as_xyz
'x, y, z'
'-x, y+1/2, -z'

loop_
_atom_site_type_symbol
_atom_site_label
_atom_site_fract_x
_atom_site_fract_y
_atom_site_fract_z
_atom_site_U_iso_or_equiv
_atom_site_adp_type
_atom_site_calc_flag
_atom_site_refinement_flags
_atom_site_occupancy
_atom_site_disorder_assembly
_atom_site_disorder_group
S S1 0.78612(13) 0.4998(2) 0.07646(13) 0.0206(4) Uani d . 1 . .
S S2 0.70294(13) 0.2505(2) -0.06603(14) 0.0213(4) Uani d . 1 . .
Cl Cl1 0.7299(2) 0.4115(3) -0.39454(16) 0.0473(6) Uani d . 1 . .
Cl Cl2 0.8139(2) -0.0943(3) -0.57216(16) 0.0449(6) Uani d . 1 . .
O O1 0.9601(5) 0.5765(7) 0.0630(4) 0.0350(14) Uani d . 1 . .
O O2 0.5862(4) 0.4620(5) 0.0353(4) 0.0192(10) Uani d . 1 . .
O O3 0.4399(4) 0.3463(6) -0.1291(4) 0.0214(11) Uani d . 1 . .
O O4 0.3754(5) 0.5700(6) -0.1994(4) 0.0327(13) Uani d . 1 . .
O O5 0.4186(4) 0.2941(6) 0.1614(4) 0.0238(11) Uani d . 1 . .
O O6 0.3331(5) 0.4616(7) 0.2260(5) 0.0368(15) Uani d . 1 . .
O O7 0.5631(4) 0.5043(6) 0.3097(3) 0.0216(10) Uani d . 1 . .
O O8 0.5287(5) 0.2970(7) 0.3894(4) 0.0328(14) Uani d . 1 . .
O O9 0.7568(4) 0.4371(6) 0.2862(4) 0.0245(11) Uani d . 1 . .
O O10 0.8313(5) 0.6649(7) 0.2879(4) 0.0380(15) Uani d . 1 . .
N N1 0.8206(4) 0.2397(8) -0.2053(4) 0.0204(12) Uani d D 1 . .
H H1 0.774(5) 0.218(11) -0.176(6) 0.03(3) Uiso d D 1 . .
C C1 0.8882(5) 0.3347(8) -0.1512(5) 0.0167(13) Uani d . 1 . .
C C2 0.9760(5) 0.3714(8) -0.1929(5) 0.0211(15) Uani d . 1 . .
H H2A 1.0162 0.2773 -0.1904 0.025 Uiso calc R 1 . .
H H2B 0.9479 0.3992 -0.2636 0.025 Uiso calc R 1 . .
C C3 1.0468(5) 0.4979(9) -0.1419(6) 0.0231(14) Uani d . 1 . .
C C4 1.0629(5) 0.4783(9) -0.0316(5) 0.0209(15) Uani d . 1 . .
H H4A 1.0920 0.3764 -0.0108 0.025 Uiso calc R 1 . .
H H4B 1.1113 0.5560 0.0048 0.025 Uiso calc R 1 . .
C C5 0.9649(5) 0.4947(9) -0.0061(5) 0.0224(15) Uani d . 1 . .
C C6 0.8785(5) 0.4039(9) -0.0634(5) 0.0199(14) Uani d . 1 . .
C C7 1.0011(7) 0.6559(9) -0.1783(7) 0.0316(18) Uani d . 1 . .
H H7A 0.9774 0.6565 -0.2509 0.047 Uiso calc R 1 . .
H H7B 1.0527 0.7348 -0.1556 0.047 Uiso calc R 1 . .
H H7C 0.9443 0.6764 -0.1514 0.047 Uiso calc R 1 . .
C C8 1.1460(6) 0.4828(11) -0.1689(7) 0.0336(19) Uani d . 1 . .
H H8A 1.1726 0.3792 -0.1537 0.050 Uiso calc R 1 . .
H H8B 1.1949 0.5565 -0.1304 0.050 Uiso calc R 1 . .
H H8C 1.1341 0.5029 -0.2398 0.050 Uiso calc R 1 . .
C C9 0.7936(5) 0.3796(8) -0.0239(5) 0.0189(14) Uani d . 1 . .
C C11 0.6779(5) 0.4207(8) 0.1073(5) 0.0181(13) Uani d . 1 . .
H H11 0.6838 0.3071 0.1115 0.022 Uiso calc R 1 . .
C C12 0.6713(5) 0.4842(9) 0.2059(5) 0.0208(14) Uani d . 1 . .
H H12 0.6652 0.5979 0.2031 0.025 Uiso calc R 1 . .
C C13 0.5805(5) 0.4115(8) 0.2314(5) 0.0171(13) Uani d . 1 . .
H H13 0.5976 0.3051 0.2559 0.021 Uiso calc R 1 . .
C C14 0.4841(5) 0.4106(9) 0.1444(5) 0.0207(14) Uani d . 1 . .
H H14 0.4501 0.5123 0.1375 0.025 Uiso calc R 1 . .
C C15 0.5079(5) 0.3665(8) 0.0481(5) 0.0185(14) Uani d . 1 . .
H H15 0.5297 0.2574 0.0513 0.022 Uiso calc R 1 . .
C C16 0.4140(6) 0.3897(9) -0.0387(5) 0.0252(16) Uani d . 1 . .
H H16A 0.3581 0.3254 -0.0304 0.030 Uiso calc R 1 . .
H H16B 0.3924 0.4977 -0.0425 0.030 Uiso calc R 1 . .
C C17 0.4192(6) 0.4505(9) -0.2029(6) 0.0245(16) Uani d . 1 . .
C C18 0.4605(7) 0.3996(10) -0.2836(6) 0.0339(18) Uani d . 1 . .
H H18A 0.5175 0.4648 -0.2855 0.051 Uiso calc R 1 . .
H H18B 0.4079 0.4066 -0.3471 0.051 Uiso calc R 1 . .
H H18C 0.4834 0.2937 -0.2719 0.051 Uiso calc R 1 . .
C C19 0.3470(6) 0.3317(10) 0.2036(6) 0.0281(17) Uani d . 1 . .
C C20 0.2888(8) 0.1967(12) 0.2189(9) 0.052(3) Uani d . 1 . .
H H20A 0.2653 0.2126 0.2777 0.077 Uiso calc R 1 . .
H H20B 0.3319 0.1061 0.2285 0.077 Uiso calc R 1 . .
H H20C 0.2306 0.1823 0.1607 0.077 Uiso calc R 1 . .
C C21 0.5345(6) 0.4330(9) 0.3822(6) 0.0252(16) Uani d . 1 . .
C C22 0.5020(7) 0.5445(11) 0.4462(7) 0.037(2) Uani d . 1 . .
H H22A 0.5078 0.4982 0.5110 0.056 Uiso calc R 1 . .
H H22B 0.4318 0.5738 0.4150 0.056 Uiso calc R 1 . .
H H22C 0.5451 0.6352 0.4550 0.056 Uiso calc R 1 . .
C C23 0.8296(6) 0.5446(11) 0.3232(7) 0.035(2) Uani d . 1 . .
C C24 0.8238(5) 0.1667(9) -0.2938(5) 0.0215(15) Uani d . 1 . .
C C25 0.9019(7) 0.4892(15) 0.4157(7) 0.050(3) Uani d . 1 . .
H H25A 0.9698 0.5260 0.4192 0.075 Uiso calc R 1 . .
H H25B 0.9018 0.3774 0.4164 0.075 Uiso calc R 1 . .
H H25C 0.8821 0.5275 0.4729 0.075 Uiso calc R 1 . .
C C26 0.7794(6) 0.2291(9) -0.3864(6) 0.0257(16) Uani d . 1 . .
C C27 0.7763(7) 0.1509(11) -0.4737(6) 0.0301(17) Uani d . 1 . .
H H27 0.7479 0.1967 -0.5367 0.036 Uiso calc R 1 . .
C C28 0.8154(7) 0.0059(11) -0.4659(6) 0.0321(18) Uani d . 1 . .
C C29 0.8613(7) -0.0591(9) -0.3748(6) 0.0320(19) Uani d . 1 . .
H H29 0.8900 -0.1581 -0.3712 0.038 Uiso calc R 1 . .
C C30 0.8655(6) 0.0206(9) -0.2893(6) 0.0253(16) Uani d . 1 . .
H H30 0.8970 -0.0242 -0.2266 0.030 Uiso calc R 1 . .

loop_
_atom_site_aniso_label
_atom_site_aniso_U_11
_atom_site_aniso_U_22
_atom_site_aniso_U_33
_atom_site_aniso_U_12
_atom_site_aniso_U_13
_atom_site_aniso_U_23
S1 0.0217(8) 0.0199(8) 0.0235(8) -0.0054(7) 0.0115(7) -0.0049(7)
S2 0.0182(8) 0.0227(8) 0.0256(9) -0.0056(7) 0.0107(7) -0.0072(7)
Cl1 0.0630(15) 0.0380(12) 0.0311(11) 0.0245(12) -0.0025(10) -0.0023(9)
Cl2 0.0575(14) 0.0491(14) 0.0272(10) 0.0067(12) 0.0103(10) -0.0145(10)
O1 0.037(3) 0.045(3) 0.028(3) -0.023(3) 0.017(3) -0.019(3)
O2 0.018(2) 0.019(2) 0.019(2) 0.0023(19) 0.004(2) 0.0006(18)
O3 0.027(3) 0.022(3) 0.016(2) 0.001(2) 0.007(2) -0.0001(19)
O4 0.044(4) 0.021(3) 0.038(3) 0.003(3) 0.019(3) 0.002(2)
O5 0.017(2) 0.026(3) 0.032(3) -0.001(2) 0.014(2) 0.000(2)
O6 0.034(3) 0.029(3) 0.056(4) 0.009(2) 0.028(3) 0.011(3)
O7 0.027(3) 0.023(2) 0.017(2) 0.005(2) 0.011(2) -0.001(2)
O8 0.048(4) 0.031(3) 0.024(3) -0.005(3) 0.016(3) 0.002(2)
O9 0.019(3) 0.027(3) 0.026(3) -0.004(2) 0.004(2) -0.002(2)
O10 0.051(4) 0.035(3) 0.030(3) -0.022(3) 0.014(3) -0.014(3)
N1 0.016(3) 0.028(3) 0.020(3) -0.005(3) 0.010(2) -0.003(2)
C1 0.014(3) 0.016(3) 0.019(3) -0.002(3) 0.003(3) -0.001(3)
C2 0.020(3) 0.023(4) 0.022(3) 0.003(3) 0.008(3) -0.001(3)
C3 0.016(3) 0.026(4) 0.027(4) -0.006(3) 0.005(3) 0.000(3)
C4 0.013(3) 0.028(4) 0.021(3) -0.007(3) 0.005(3) -0.003(3)
C5 0.025(4) 0.025(3) 0.023(3) -0.006(3) 0.016(3) -0.007(3)
C6 0.018(3) 0.024(4) 0.019(3) -0.008(3) 0.008(3) -0.002(3)
C7 0.038(5) 0.022(4) 0.038(5) 0.000(4) 0.016(4) -0.001(3)
C8 0.029(4) 0.040(5) 0.039(5) -0.010(4) 0.022(4) -0.013(4)
C9 0.018(3) 0.017(3) 0.020(3) 0.003(3) 0.004(3) 0.004(3)
C11 0.016(3) 0.021(3) 0.016(3) 0.005(3) 0.002(3) 0.002(3)
C12 0.022(3) 0.022(4) 0.021(3) 0.000(3) 0.011(3) 0.003(3)
C13 0.018(3) 0.019(3) 0.015(3) -0.002(3) 0.005(3) -0.004(3)
C14 0.023(4) 0.019(3) 0.025(4) 0.002(3) 0.015(3) 0.001(3)
C15 0.010(3) 0.025(4) 0.020(3) 0.002(3) 0.003(3) -0.005(3)
C16 0.025(4) 0.029(4) 0.019(3) 0.006(3) 0.003(3) 0.000(3)
C17 0.025(4) 0.024(4) 0.024(4) -0.004(3) 0.007(3) -0.003(3)
C18 0.040(5) 0.032(4) 0.033(4) 0.003(4) 0.015(4) 0.008(4)
C19 0.020(4) 0.038(5) 0.028(4) 0.004(3) 0.011(3) 0.007(3)
C20 0.030(5) 0.048(6) 0.085(8) -0.013(4) 0.030(5) -0.003(6)
C21 0.024(4) 0.031(4) 0.023(4) 0.002(3) 0.011(3) 0.005(3)
C22 0.045(5) 0.041(5) 0.037(5) 0.010(4) 0.030(4) 0.000(4)
C23 0.029(4) 0.046(6) 0.033(5) -0.006(4) 0.014(4) -0.022(4)
C24 0.018(3) 0.028(4) 0.018(3) -0.003(3) 0.006(3) -0.005(3)
C25 0.037(5) 0.074(7) 0.034(5) -0.025(5) 0.002(4) 0.000(5)
C26 0.022(4) 0.030(4) 0.025(4) 0.005(3) 0.006(3) -0.004(3)
C27 0.032(4) 0.039(4) 0.017(4) 0.002(4) 0.004(3) -0.008(3)
C28 0.036(4) 0.038(5) 0.024(4) 0.001(4) 0.011(3) -0.006(4)
C29 0.046(5) 0.023(4) 0.029(4) 0.017(4) 0.015(4) 0.003(3)
C30 0.035(4) 0.022(4) 0.023(4) 0.005(3) 0.013(3) 0.004(3)

loop_
_atom_type_symbol
_atom_type_description
_atom_type_scat_dispersion_real
_atom_type_scat_dispersion_imag
_atom_type_scat_source
C C 0.0033 0.0016 'International Tables Vol C Tables 4.2.6.8 and 6.1.1.4'
H H 0.0000 0.0000 'International Tables Vol C Tables 4.2.6.8 and 6.1.1.4'
N N 0.0061 0.0033 'International Tables Vol C Tables 4.2.6.8 and 6.1.1.4'
O O 0.0106 0.0060 'International Tables Vol C Tables 4.2.6.8 and 6.1.1.4'
S S 0.1246 0.1234 'International Tables Vol C Tables 4.2.6.8 and 6.1.1.4'
Cl Cl 0.1484 0.1585 'International Tables Vol C Tables 4.2.6.8 and 6.1.1.4'

loop_
_geom_angle_atom_site_label_1
_geom_angle_atom_site_label_2
_geom_angle_atom_site_label_3
_geom_angle_site_symmetry_1
_geom_angle_site_symmetry_3
_geom_angle
_geom_angle_publ_flag
C9 S1 C11 . . 101.5(3) ?
C15 O2 C11 . . 108.4(5) ?
C17 O3 C16 . . 116.2(6) ?
C19 O5 C14 . . 118.9(6) ?
C21 O7 C13 . . 117.6(6) ?
C23 O9 C12 . . 116.7(7) ?
C1 N1 C24 . . 127.0(6) ?
C1 N1 H1 . . 111(6) ?
C24 N1 H1 . . 122(6) ?
N1 C1 C6 . . 123.1(6) ?
N1 C1 C2 . . 114.9(6) ?
C6 C1 C2 . . 121.9(6) ?
C3 C2 C1 . . 116.7(6) ?
C3 C2 H2A . . 108.1 ?
C1 C2 H2A . . 108.1 ?
C3 C2 H2B . . 108.1 ?
C1 C2 H2B . . 108.1 ?
H2A C2 H2B . . 107.3 ?
C4 C3 C2 . . 106.8(6) ?
C4 C3 C8 . . 111.3(6) ?
C2 C3 C8 . . 108.8(6) ?
C4 C3 C7 . . 111.6(7) ?
C2 C3 C7 . . 110.5(6) ?
C8 C3 C7 . . 107.8(7) ?
C5 C4 C3 . . 110.7(6) ?
C5 C4 H4A . . 109.5 ?
C3 C4 H4A . . 109.5 ?
C5 C4 H4B . . 109.5 ?
C3 C4 H4B . . 109.5 ?
H4A C4 H4B . . 108.1 ?
O1 C5 C6 . . 122.3(6) ?
O1 C5 C4 . . 120.0(7) ?
C6 C5 C4 . . 117.6(6) ?
C1 C6 C9 . . 124.0(6) ?
C1 C6 C5 . . 116.6(6) ?
C9 C6 C5 . . 119.3(6) ?
C3 C7 H7A . . 109.5 ?
C3 C7 H7B . . 109.5 ?
H7A C7 H7B . . 109.5 ?
C3 C7 H7C . . 109.5 ?
H7A C7 H7C . . 109.5 ?
H7B C7 H7C . . 109.5 ?
C3 C8 H8A . . 109.5 ?
C3 C8 H8B . . 109.5 ?
H8A C8 H8B . . 109.5 ?
C3 C8 H8C . . 109.5 ?
H8A C8 H8C . . 109.5 ?
H8B C8 H8C . . 109.5 ?
C6 C9 S2 . . 124.9(5) ?
C6 C9 S1 . . 116.8(5) ?
S2 C9 S1 . . 118.4(4) ?
O2 C11 C12 . . 106.4(5) ?
O2 C11 S1 . . 111.1(5) ?
C12 C11 S1 . . 110.2(5) ?
O2 C11 H11 . . 109.7 ?
C12 C11 H11 . . 109.7 ?
S1 C11 H11 . . 109.7 ?
O9 C12 C11 . . 111.2(6) ?
O9 C12 C13 . . 103.8(5) ?
C11 C12 C13 . . 109.0(6) ?
O9 C12 H12 . . 110.9 ?
C11 C12 H12 . . 110.9 ?
C13 C12 H12 . . 110.9 ?
O7 C13 C14 . . 108.5(5) ?
O7 C13 C12 . . 105.6(5) ?
C14 C13 C12 . . 113.5(5) ?
O7 C13 H13 . . 109.7 ?
C14 C13 H13 . . 109.7 ?
C12 C13 H13 . . 109.7 ?
O5 C14 C15 . . 105.8(6) ?
O5 C14 C13 . . 108.6(6) ?
C15 C14 C13 . . 110.5(5) ?
O5 C14 H14 . . 110.6 ?
C15 C14 H14 . . 110.6 ?
C13 C14 H14 . . 110.6 ?
O2 C15 C16 . . 109.1(6) ?
O2 C15 C14 . . 109.0(5) ?
C16 C15 C14 . . 109.1(5) ?
O2 C15 H15 . . 109.9 ?
C16 C15 H15 . . 109.9 ?
C14 C15 H15 . . 109.9 ?
O3 C16 C15 . . 107.4(6) ?
O3 C16 H16A . . 110.2 ?
C15 C16 H16A . . 110.2 ?
O3 C16 H16B . . 110.2 ?
C15 C16 H16B . . 110.2 ?
H16A C16 H16B . . 108.5 ?
O4 C17 O3 . . 123.4(7) ?
O4 C17 C18 . . 126.5(8) ?
O3 C17 C18 . . 110.1(7) ?
C17 C18 H18A . . 109.5 ?
C17 C18 H18B . . 109.5 ?
H18A C18 H18B . . 109.5 ?
C17 C18 H18C . . 109.5 ?
H18A C18 H18C . . 109.5 ?
H18B C18 H18C . . 109.5 ?
O6 C19 O5 . . 122.8(7) ?
O6 C19 C20 . . 125.5(8) ?
O5 C19 C20 . . 111.8(8) ?
C19 C20 H20A . . 109.5 ?
C19 C20 H20B . . 109.5 ?
H20A C20 H20B . . 109.5 ?
C19 C20 H20C . . 109.5 ?
H20A C20 H20C . . 109.5 ?
H20B C20 H20C . . 109.5 ?
O8 C21 O7 . . 124.4(7) ?
O8 C21 C22 . . 124.4(7) ?
O7 C21 C22 . . 111.0(7) ?
C21 C22 H22A . . 109.5 ?
C21 C22 H22B . . 109.5 ?
H22A C22 H22B . . 109.5 ?
C21 C22 H22C . . 109.5 ?
H22A C22 H22C . . 109.5 ?
H22B C22 H22C . . 109.5 ?
O10 C23 O9 . . 124.2(9) ?
O10 C23 C25 . . 125.4(9) ?
O9 C23 C25 . . 110.3(8) ?
C26 C24 C30 . . 118.1(7) ?
C26 C24 N1 . . 122.3(7) ?
C30 C24 N1 . . 119.4(7) ?
C23 C25 H25A . . 109.5 ?
C23 C25 H25B . . 109.5 ?
H25A C25 H25B . . 109.5 ?
C23 C25 H25C . . 109.5 ?
H25A C25 H25C . . 109.5 ?
H25B C25 H25C . . 109.5 ?
C24 C26 C27 . . 121.9(7) ?
C24 C26 Cl1 . . 119.3(6) ?
C27 C26 Cl1 . . 118.8(6) ?
C28 C27 C26 . . 118.1(8) ?
C28 C27 H27 . . 121.0 ?
C26 C27 H27 . . 121.0 ?
C27 C28 C29 . . 121.5(7) ?
C27 C28 Cl2 . . 119.5(7) ?
C29 C28 Cl2 . . 118.8(7) ?
C30 C29 C28 . . 119.7(7) ?
C30 C29 H29 . . 120.2 ?
C28 C29 H29 . . 120.2 ?
C29 C30 C24 . . 120.6(7) ?
C29 C30 H30 . . 119.7 ?
C24 C30 H30 . . 119.7 ?

loop_
_geom_bond_atom_site_label_1
_geom_bond_atom_site_label_2
_geom_bond_site_symmetry_2
_geom_bond_distance
_geom_bond_publ_flag
S1 C9 . 1.788(7) ?
S1 C11 . 1.811(7) ?
S2 C9 . 1.668(7) ?
Cl1 C26 . 1.730(8) ?
Cl2 C28 . 1.729(8) ?
O1 C5 . 1.226(9) ?
O2 C15 . 1.420(8) ?
O2 C11 . 1.426(8) ?
O3 C17 . 1.351(9) ?
O3 C16 . 1.466(9) ?
O4 C17 . 1.219(10) ?
O5 C19 . 1.332(9) ?
O5 C14 . 1.429(9) ?
O6 C19 . 1.212(10) ?
O7 C21 . 1.348(9) ?
O7 C13 . 1.444(8) ?
O8 C21 . 1.201(10) ?
O9 C23 . 1.369(10) ?
O9 C12 . 1.445(9) ?
O10 C23 . 1.169(12) ?
N1 C1 . 1.321(9) ?
N1 C24 . 1.411(9) ?
N1 H1 . 0.881(10) ?
C1 C6 . 1.415(10) ?
C1 C2 . 1.525(10) ?
C2 C3 . 1.519(10) ?
C2 H2A . 0.9900 ?
C2 H2B . 0.9900 ?
C3 C4 . 1.514(10) ?
C3 C8 . 1.529(10) ?
C3 C7 . 1.548(11) ?
C4 C5 . 1.504(9) ?
C4 H4A . 0.9900 ?
C4 H4B . 0.9900 ?
C5 C6 . 1.471(10) ?
C6 C9 . 1.451(9) ?
C7 H7A . 0.9800 ?
C7 H7B . 0.9800 ?
C7 H7C . 0.9800 ?
C8 H8A . 0.9800 ?
C8 H8B . 0.9800 ?
C8 H8C . 0.9800 ?
C11 C12 . 1.521(9) ?
C11 H11 . 1.0000 ?
C12 C13 . 1.539(9) ?
C12 H12 . 1.0000 ?
C13 C14 . 1.532(10) ?
C13 H13 . 1.0000 ?
C14 C15 . 1.532(9) ?
C14 H14 . 1.0000 ?
C15 C16 . 1.523(9) ?
C15 H15 . 1.0000 ?
C16 H16A . 0.9900 ?
C16 H16B . 0.9900 ?
C17 C18 . 1.477(11) ?
C18 H18A . 0.9800 ?
C18 H18B . 0.9800 ?
C18 H18C . 0.9800 ?
C19 C20 . 1.481(12) ?
C20 H20A . 0.9800 ?
C20 H20B . 0.9800 ?
C20 H20C . 0.9800 ?
C21 C22 . 1.483(11) ?
C22 H22A . 0.9800 ?
C22 H22B . 0.9800 ?
C22 H22C . 0.9800 ?
C23 C25 . 1.481(14) ?
C24 C26 . 1.385(11) ?
C24 C30 . 1.400(11) ?
C25 H25A . 0.9800 ?
C25 H25B . 0.9800 ?
C25 H25C . 0.9800 ?
C26 C27 . 1.398(11) ?
C27 C28 . 1.374(13) ?
C27 H27 . 0.9500 ?
C28 C29 . 1.381(12) ?
C29 C30 . 1.379(11) ?
C29 H29 . 0.9500 ?
C30 H30 . 0.9500 ?

loop_
_geom_hbond_atom_site_label_D
_geom_hbond_atom_site_label_H
_geom_hbond_atom_site_label_A
_geom_hbond_site_symmetry_A
_geom_hbond_distance_DH
_geom_hbond_distance_HA
_geom_hbond_distance_DA
_geom_hbond_angle_DHA
_geom_hbond_publ_flag
N1 H1 S2 . 0.880(10) 2.07(5) 2.882(6) 152(9) y

loop_
_geom_torsion_atom_site_label_1
_geom_torsion_atom_site_label_2
_geom_torsion_atom_site_label_3
_geom_torsion_atom_site_label_4
_geom_torsion_site_symmetry_1
_geom_torsion_site_symmetry_2
_geom_torsion_site_symmetry_3
_geom_torsion_site_symmetry_4
_geom_torsion
_geom_torsion_publ_flag
C24 N1 C1 C6 . . . . 179.5(7) ?
C24 N1 C1 C2 . . . . 2.5(11) ?
N1 C1 C2 C3 . . . . 170.9(6) ?
C6 C1 C2 C3 . . . . -6.1(10) ?
C1 C2 C3 C4 . . . . 40.8(8) ?
C1 C2 C3 C8 . . . . 161.1(7) ?
C1 C2 C3 C7 . . . . -80.7(8) ?
C2 C3 C4 C5 . . . . -61.7(8) ?
C8 C3 C4 C5 . . . . 179.6(7) ?
C7 C3 C4 C5 . . . . 59.1(8) ?
C3 C4 C5 O1 . . . . -132.3(8) ?
C3 C4 C5 C6 . . . . 50.7(9) ?
N1 C1 C6 C9 . . . . -0.5(12) ?
C2 C1 C6 C9 . . . . 176.3(7) ?
N1 C1 C6 C5 . . . . 174.0(7) ?
C2 C1 C6 C5 . . . . -9.1(10) ?
O1 C5 C6 C1 . . . . 169.7(8) ?
C4 C5 C6 C1 . . . . -13.3(10) ?
O1 C5 C6 C9 . . . . -15.4(12) ?
C4 C5 C6 C9 . . . . 161.5(7) ?
C1 C6 C9 S2 . . . . 8.6(11) ?
C5 C6 C9 S2 . . . . -165.8(6) ?
C1 C6 C9 S1 . . . . -170.6(6) ?
C5 C6 C9 S1 . . . . 15.0(9) ?
C11 S1 C9 C6 . . . . -175.6(5) ?
C11 S1 C9 S2 . . . . 5.2(5) ?
C15 O2 C11 C12 . . . . -75.1(6) ?
C15 O2 C11 S1 . . . . 164.9(4) ?
C9 S1 C11 O2 . . . . -74.5(5) ?
C9 S1 C11 C12 . . . . 167.7(5) ?
C23 O9 C12 C11 . . . . 104.5(7) ?
C23 O9 C12 C13 . . . . -138.5(6) ?
O2 C11 C12 O9 . . . . 174.8(5) ?
S1 C11 C12 O9 . . . . -64.6(6) ?
O2 C11 C12 C13 . . . . 61.0(7) ?
S1 C11 C12 C13 . . . . -178.4(5) ?
C21 O7 C13 C14 . . . . 95.4(7) ?
C21 O7 C13 C12 . . . . -142.7(6) ?
O9 C12 C13 O7 . . . . 76.2(6) ?
C11 C12 C13 O7 . . . . -165.3(5) ?
O9 C12 C13 C14 . . . . -165.2(6) ?
C11 C12 C13 C14 . . . . -46.6(8) ?
C19 O5 C14 C15 . . . . -146.1(6) ?
C19 O5 C14 C13 . . . . 95.3(7) ?
O7 C13 C14 O5 . . . . -85.2(6) ?
C12 C13 C14 O5 . . . . 157.9(6) ?
O7 C13 C14 C15 . . . . 159.2(6) ?
C12 C13 C14 C15 . . . . 42.2(8) ?
C11 O2 C15 C16 . . . . -170.2(5) ?
C11 O2 C15 C14 . . . . 70.8(7) ?
O5 C14 C15 O2 . . . . -170.0(5) ?
C13 C14 C15 O2 . . . . -52.6(8) ?
O5 C14 C15 C16 . . . . 71.0(7) ?
C13 C14 C15 C16 . . . . -171.6(6) ?
C17 O3 C16 C15 . . . . -127.5(7) ?
O2 C15 C16 O3 . . . . 61.0(7) ?
C14 C15 C16 O3 . . . . -180.0(6) ?
C16 O3 C17 O4 . . . . -4.9(11) ?
C16 O3 C17 C18 . . . . 173.0(6) ?
C14 O5 C19 O6 . . . . 2.1(12) ?
C14 O5 C19 C20 . . . . -177.9(7) ?
C13 O7 C21 O8 . . . . 4.9(11) ?
C13 O7 C21 C22 . . . . -169.7(7) ?
C12 O9 C23 O10 . . . . -7.7(11) ?
C12 O9 C23 C25 . . . . 169.7(7) ?
C1 N1 C24 C26 . . . . -92.1(10) ?
C1 N1 C24 C30 . . . . 93.4(10) ?
C30 C24 C26 C27 . . . . -0.5(12) ?
N1 C24 C26 C27 . . . . -175.1(7) ?
C30 C24 C26 Cl1 . . . . -178.4(6) ?
N1 C24 C26 Cl1 . . . . 7.0(10) ?
C24 C26 C27 C28 . . . . 2.4(13) ?
Cl1 C26 C27 C28 . . . . -179.6(7) ?
C26 C27 C28 C29 . . . . -3.3(13) ?
C26 C27 C28 Cl2 . . . . -179.5(7) ?
C27 C28 C29 C30 . . . . 2.2(14) ?
Cl2 C28 C29 C30 . . . . 178.4(7) ?
C28 C29 C30 C24 . . . . -0.1(13) ?
C26 C24 C30 C29 . . . . -0.7(11) ?
N1 C24 C30 C29 . . . . 174.1(7) ?

loop_
_cod_related_entry_id
_cod_related_entry_database
_cod_related_entry_code
1 ChemSpider 24742219
